data_7235674
loop_
_publ_author_name
'Cao, Yuanle'
'Xi, Wengang'
'Wang, Lianke'
'Wang, Huizhen'
'Kong, Lin'
'Zhou, Hongping'
'Wu, Jieying'
'Tian, Yupeng'

_publ_section_title
;
 Reversible piezofluorochromic nature and mechanism of aggregation-induced
 emission-active compounds based on simple modification
;
_journal_issue 47
_journal_name_full 'RSC Adv.'
_journal_page_first 24649
_journal_paper_doi 10.1039/C4RA03042G
_journal_volume 4
_journal_year 2014
_chemical_formula_sum 'C23 H23 N O3'
_chemical_formula_weight 361.42
_space_group_IT_number 14
_space_group_name_Hall '-P 2ybc'
_space_group_name_H-M_alt 'P 1 21/c 1'
_symmetry_cell_setting monoclinic
_symmetry_space_group_name_H-M 'P 1 21/c 1'
_atom_sites_solution_hydrogens geom
_atom_sites_solution_primary direct
_atom_sites_solution_secondary difmap
_audit_creation_method SHELXL-97
_cell_angle_alpha 90.00
_cell_angle_beta 97.7120(10)
_cell_angle_gamma 90.00
_cell_formula_units_Z 4
_cell_length_a 14.6029(19)
_cell_length_b 7.8062(10)
_cell_length_c 17.686(2)
_cell_measurement_reflns_used 8292
_cell_measurement_temperature 296(2)
_cell_measurement_theta_max 27.11
_cell_measurement_theta_min 2.55
_cell_volume 1997.8(4)
_computing_cell_refinement 'Bruker SMART'
_computing_data_collection 'Bruker SMART'
_computing_data_reduction 'Bruker SAINT'
_computing_molecular_graphics 'Bruker SHELXTL'
_computing_publication_material 'Bruker SHELXTL'
_computing_structure_refinement 'SHELXL-97 (Sheldrick, 1997)'
_computing_structure_solution 'SHELXS-97 (Sheldrick, 1990)'
_diffrn_ambient_temperature 296(2)
_diffrn_measured_fraction_theta_full 0.999
_diffrn_measured_fraction_theta_max 0.999
_diffrn_measurement_device_type 'CCD area detector'
_diffrn_measurement_method 'phi and omega scans'
_diffrn_radiation_monochromator graphite
_diffrn_radiation_source 'fine-focus sealed tube'
_diffrn_radiation_type MoK\a
_diffrn_radiation_wavelength 0.71073
_diffrn_reflns_av_R_equivalents 0.0232
_diffrn_reflns_av_sigmaI/netI 0.0170
_diffrn_reflns_limit_h_max 17
_diffrn_reflns_limit_h_min -17
_diffrn_reflns_limit_k_max 9
_diffrn_reflns_limit_k_min -8
_diffrn_reflns_limit_l_max 20
_diffrn_reflns_limit_l_min -21
_diffrn_reflns_number 13696
_diffrn_reflns_theta_full 25.00
_diffrn_reflns_theta_max 25.00
_diffrn_reflns_theta_min 2.32
_exptl_absorpt_coefficient_mu 0.079
_exptl_absorpt_correction_T_max 0.9843
_exptl_absorpt_correction_T_min 0.9766
_exptl_absorpt_correction_type multi-scan
_exptl_absorpt_process_details sadabs
_exptl_crystal_colour blue
_exptl_crystal_density_diffrn 1.202
_exptl_crystal_density_method 'not measured'
_exptl_crystal_description block
_exptl_crystal_F_000 768
_exptl_crystal_size_max 0.30
_exptl_crystal_size_mid 0.20
_exptl_crystal_size_min 0.20
_refine_diff_density_max 0.175
_refine_diff_density_min -0.303
_refine_diff_density_rms 0.082
_refine_ls_extinction_method none
_refine_ls_goodness_of_fit_ref 1.048
_refine_ls_hydrogen_treatment constr
_refine_ls_matrix_type full
_refine_ls_number_parameters 246
_refine_ls_number_reflns 3513
_refine_ls_number_restraints 0
_refine_ls_restrained_S_all 1.048
_refine_ls_R_factor_all 0.0544
_refine_ls_R_factor_gt 0.0490
_refine_ls_shift/su_max 0.001
_refine_ls_shift/su_mean 0.000
_refine_ls_structure_factor_coef Fsqd
_refine_ls_weighting_details 'calc w=1/[\s^2^(Fo^2^)+(0.0767P)^2^+0.3195P] where P=(Fo^2^+2Fc^2^)/3'
_refine_ls_weighting_scheme calc
_refine_ls_wR_factor_gt 0.1208
_refine_ls_wR_factor_ref 0.1291
_reflns_number_gt 3057
_reflns_number_total 3513
_reflns_threshold_expression >2sigma(I)
_cod_data_source_file c4ra03042g2.cif
_cod_data_source_block cao
_cod_depositor_comments
;
The following automatic conversions were performed:

data item '_symmetry_cell_setting' value 'Monoclinic' was changed to
'monoclinic' in accordance with the
/home/saulius/struct/COD-crude-data/automatic-downloads/DataCite-retrospective/RSC/depositions/lib/dictionaries/cif_core.dic
dictionary named 'cif_core.dic' version 2.4.2 last updated on
2011-04-26.

Automatic conversion script
Id: cif_fix_values 6909 2019-04-08 15:41:33Z antanas 
;
_cod_original_sg_symbol_H-M 'P2(1)/c  '
_cod_database_code 7235674

loop_
_symmetry_equiv_pos_as_xyz
'x, y, z'
'-x, y+1/2, -z+1/2'
'-x, -y, -z'
'x, -y-1/2, z-1/2'

loop_
_atom_site_label
_atom_site_type_symbol
_atom_site_fract_x
_atom_site_fract_y
_atom_site_fract_z
_atom_site_U_iso_or_equiv
_atom_site_adp_type
_atom_site_occupancy
_atom_site_symmetry_multiplicity
_atom_site_calc_flag
_atom_site_refinement_flags
O3 O 0.93004(8) 0.65206(13) 0.87541(6) 0.0612(3) Uani 1 1 d .
O1 O 0.43300(8) -0.13352(17) 0.91154(7) 0.0764(4) Uani 1 1 d .
N1 N 0.71510(9) 0.10030(15) 0.75417(7) 0.0563(3) Uani 1 1 d .
O2 O 0.80498(10) -0.41917(19) 0.49071(8) 0.0894(4) Uani 1 1 d .
C6 C 0.64339(10) 0.03351(18) 0.79446(7) 0.0497(3) Uani 1 1 d .
C21 C 0.68883(10) -0.12031(18) 0.65776(8) 0.0522(3) Uani 1 1 d .
H21 H 0.6301 -0.1390 0.6710 0.063 Uiso 1 1 calc R
C14 C 0.76606(10) 0.24759(17) 0.78567(7) 0.0496(3) Uani 1 1 d .
C13 C 0.77355(11) 0.39083(18) 0.74104(8) 0.0551(4) Uani 1 1 d .
H13 H 0.7421 0.3944 0.6917 0.066 Uiso 1 1 calc R
C8 C 0.50582(10) -0.0870(2) 0.87445(8) 0.0556(4) Uani 1 1 d .
C9 C 0.80997(11) 0.24555(19) 0.86025(8) 0.0550(4) Uani 1 1 d .
H9 H 0.8040 0.1509 0.8912 0.066 Uiso 1 1 calc R
C10 C 0.86236(11) 0.38387(19) 0.88846(8) 0.0568(4) Uani 1 1 d .
H10 H 0.8910 0.3826 0.9387 0.068 Uiso 1 1 calc R
C23 C 0.84309(13) -0.2975(2) 0.52288(8) 0.0656(4) Uani 1 1 d .
H23 H 0.9009 -0.2684 0.5102 0.079 Uiso 1 1 calc R
C12 C 0.82730(10) 0.52947(18) 0.76882(8) 0.0531(3) Uani 1 1 d .
H12 H 0.8327 0.6246 0.7381 0.064 Uiso 1 1 calc R
C22 C 0.74496(9) 0.00775(17) 0.69528(7) 0.0479(3) Uani 1 1 d .
C4 C 0.58979(10) -0.1695(2) 0.88075(9) 0.0590(4) Uani 1 1 d .
H4 H 0.6008 -0.2650 0.9120 0.071 Uiso 1 1 calc R
C19 C 0.80663(10) -0.19162(19) 0.58000(7) 0.0518(3) Uani 1 1 d .
C17 C 0.83177(10) 0.03686(19) 0.67203(8) 0.0539(4) Uani 1 1 d .
H17 H 0.8698 0.1230 0.6950 0.065 Uiso 1 1 calc R
C11 C 0.87287(10) 0.52510(17) 0.84272(8) 0.0490(3) Uani 1 1 d .
C20 C 0.71926(10) -0.21864(19) 0.60172(8) 0.0531(3) Uani 1 1 d .
H20 H 0.6813 -0.3040 0.5780 0.064 Uiso 1 1 calc R
C7 C 0.55843(12) 0.1128(2) 0.78764(10) 0.0684(5) Uani 1 1 d .
H7 H 0.5474 0.2088 0.7566 0.082 Uiso 1 1 calc R
C18 C 0.86089(10) -0.0617(2) 0.61532(8) 0.0557(4) Uani 1 1 d .
H18 H 0.9185 -0.0404 0.6003 0.067 Uiso 1 1 calc R
C15 C 0.94266(11) 0.80135(19) 0.83147(9) 0.0588(4) Uani 1 1 d .
H15A H 0.8839 0.8581 0.8168 0.071 Uiso 1 1 calc R
H15B H 0.9683 0.7703 0.7855 0.071 Uiso 1 1 calc R
C5 C 0.65796(10) -0.1085(2) 0.83984(9) 0.0573(4) Uani 1 1 d .
H5 H 0.7144 -0.1652 0.8434 0.069 Uiso 1 1 calc R
C3 C 0.48966(12) 0.0510(2) 0.82644(11) 0.0732(5) Uani 1 1 d .
H3 H 0.4319 0.1031 0.8201 0.088 Uiso 1 1 calc R
C16 C 1.00751(13) 0.9180(2) 0.87977(11) 0.0756(5) Uani 1 1 d .
H16A H 0.9804 0.9515 0.9241 0.113 Uiso 1 1 calc R
H16B H 1.0190 1.0181 0.8509 0.113 Uiso 1 1 calc R
H16C H 1.0647 0.8594 0.8953 0.113 Uiso 1 1 calc R
C2 C 0.44550(13) -0.2686(2) 0.96507(10) 0.0745(5) Uani 1 1 d .
H2A H 0.4975 -0.2439 1.0037 0.089 Uiso 1 1 calc R
H2B H 0.4581 -0.3746 0.9398 0.089 Uiso 1 1 calc R
C1 C 0.35863(15) -0.2860(3) 1.00134(12) 0.0893(6) Uani 1 1 d .
H1A H 0.3458 -0.1795 1.0250 0.134 Uiso 1 1 calc R
H1B H 0.3666 -0.3747 1.0392 0.134 Uiso 1 1 calc R
H1C H 0.3080 -0.3148 0.9630 0.134 Uiso 1 1 calc R

loop_
_atom_site_aniso_label
_atom_site_aniso_U_11
_atom_site_aniso_U_22
_atom_site_aniso_U_33
_atom_site_aniso_U_23
_atom_site_aniso_U_13
_atom_site_aniso_U_12
O3 0.0758(7) 0.0472(6) 0.0591(6) -0.0028(4) 0.0041(5) -0.0102(5)
O1 0.0600(7) 0.0898(9) 0.0857(8) 0.0133(7) 0.0332(6) 0.0029(6)
N1 0.0645(8) 0.0529(7) 0.0560(7) -0.0106(5) 0.0246(6) -0.0149(6)
O2 0.0974(10) 0.0920(9) 0.0785(8) -0.0360(7) 0.0105(7) 0.0053(8)
C6 0.0540(8) 0.0497(8) 0.0475(7) -0.0051(6) 0.0151(6) -0.0055(6)
C21 0.0504(8) 0.0543(8) 0.0532(7) -0.0025(6) 0.0122(6) -0.0077(6)
C14 0.0549(8) 0.0467(7) 0.0497(7) -0.0059(6) 0.0160(6) -0.0038(6)
C13 0.0631(9) 0.0533(8) 0.0483(7) 0.0008(6) 0.0051(6) -0.0028(7)
C8 0.0511(8) 0.0635(9) 0.0553(8) -0.0036(7) 0.0186(6) -0.0014(7)
C9 0.0697(9) 0.0473(8) 0.0506(7) 0.0030(6) 0.0175(7) -0.0037(7)
C10 0.0719(10) 0.0537(8) 0.0444(7) 0.0015(6) 0.0064(6) -0.0041(7)
C23 0.0744(10) 0.0719(10) 0.0516(8) -0.0053(8) 0.0118(7) 0.0100(8)
C12 0.0627(9) 0.0434(7) 0.0532(8) 0.0053(6) 0.0085(6) 0.0012(6)
C22 0.0545(8) 0.0464(7) 0.0441(7) 0.0005(5) 0.0115(6) -0.0041(6)
C4 0.0567(8) 0.0609(9) 0.0605(8) 0.0121(7) 0.0121(7) -0.0006(7)
C19 0.0592(8) 0.0540(8) 0.0428(7) 0.0014(6) 0.0094(6) 0.0047(6)
C17 0.0545(8) 0.0549(8) 0.0538(8) -0.0040(6) 0.0128(6) -0.0105(6)
C11 0.0539(8) 0.0430(7) 0.0512(7) -0.0049(6) 0.0112(6) 0.0015(6)
C20 0.0597(8) 0.0509(8) 0.0480(7) -0.0036(6) 0.0049(6) -0.0043(6)
C7 0.0725(10) 0.0569(9) 0.0801(11) 0.0149(8) 0.0259(8) 0.0116(8)
C18 0.0546(8) 0.0619(9) 0.0532(8) 0.0000(7) 0.0171(6) -0.0027(7)
C15 0.0612(9) 0.0496(8) 0.0682(9) 0.0002(7) 0.0181(7) -0.0037(7)
C5 0.0457(7) 0.0632(9) 0.0648(9) 0.0055(7) 0.0139(6) 0.0033(6)
C3 0.0623(10) 0.0698(10) 0.0933(12) 0.0129(9) 0.0313(9) 0.0188(8)
C16 0.0834(12) 0.0629(10) 0.0848(12) -0.0132(9) 0.0275(9) -0.0215(9)
C2 0.0784(11) 0.0795(12) 0.0698(10) 0.0063(9) 0.0252(8) -0.0140(9)
C1 0.0920(14) 0.0981(15) 0.0865(12) -0.0083(11) 0.0445(11) -0.0269(11)

loop_
_atom_type_symbol
_atom_type_description
_atom_type_scat_dispersion_real
_atom_type_scat_dispersion_imag
_atom_type_scat_source
C C 0.0033 0.0016 'International Tables Vol C Tables 4.2.6.8 and 6.1.1.4'
H H 0.0000 0.0000 'International Tables Vol C Tables 4.2.6.8 and 6.1.1.4'
N N 0.0061 0.0033 'International Tables Vol C Tables 4.2.6.8 and 6.1.1.4'
O O 0.0106 0.0060 'International Tables Vol C Tables 4.2.6.8 and 6.1.1.4'

loop_
_geom_angle_atom_site_label_1
_geom_angle_atom_site_label_2
_geom_angle_atom_site_label_3
_geom_angle
C11 O3 C15 118.44(11)
C8 O1 C2 118.65(13)
C22 N1 C6 120.40(11)
C22 N1 C14 120.58(11)
C6 N1 C14 118.00(10)
C5 C6 C7 118.87(13)
C5 C6 N1 121.14(13)
C7 C6 N1 120.00(13)
C20 C21 C22 120.99(13)
C20 C21 H21 119.5
C22 C21 H21 119.5
C13 C14 C9 119.38(13)
C13 C14 N1 120.10(12)
C9 C14 N1 120.50(13)
C14 C13 C12 120.90(13)
C14 C13 H13 119.6
C12 C13 H13 119.6
O1 C8 C4 125.26(14)
O1 C8 C3 115.07(14)
C4 C8 C3 119.65(14)
C10 C9 C14 119.92(13)
C10 C9 H9 120.0
C14 C9 H9 120.0
C9 C10 C11 120.72(13)
C9 C10 H10 119.6
C11 C10 H10 119.6
O2 C23 C19 125.80(17)
O2 C23 H23 117.1
C19 C23 H23 117.1
C13 C12 C11 119.48(13)
C13 C12 H12 120.3
C11 C12 H12 120.3
N1 C22 C21 120.32(12)
N1 C22 C17 121.60(12)
C21 C22 C17 118.07(12)
C8 C4 C5 119.34(15)
C8 C4 H4 120.3
C5 C4 H4 120.3
C18 C19 C20 118.39(12)
C18 C19 C23 119.17(14)
C20 C19 C23 122.42(14)
C18 C17 C22 120.21(13)
C18 C17 H17 119.9
C22 C17 H17 119.9
O3 C11 C12 124.59(12)
O3 C11 C10 115.88(12)
C12 C11 C10 119.52(13)
C21 C20 C19 120.65(13)
C21 C20 H20 119.7
C19 C20 H20 119.7
C3 C7 C6 120.49(15)
C3 C7 H7 119.8
C6 C7 H7 119.8
C17 C18 C19 121.64(13)
C17 C18 H18 119.2
C19 C18 H18 119.2
O3 C15 C16 107.73(13)
O3 C15 H15A 110.2
C16 C15 H15A 110.2
O3 C15 H15B 110.2
C16 C15 H15B 110.2
H15A C15 H15B 108.5
C6 C5 C4 121.10(14)
C6 C5 H5 119.4
C4 C5 H5 119.4
C7 C3 C8 120.45(15)
C7 C3 H3 119.8
C8 C3 H3 119.8
C15 C16 H16A 109.5
C15 C16 H16B 109.5
H16A C16 H16B 109.5
C15 C16 H16C 109.5
H16A C16 H16C 109.5
H16B C16 H16C 109.5
O1 C2 C1 108.24(16)
O1 C2 H2A 110.1
C1 C2 H2A 110.1
O1 C2 H2B 110.1
C1 C2 H2B 110.1
H2A C2 H2B 108.4
C2 C1 H1A 109.5
C2 C1 H1B 109.5
H1A C1 H1B 109.5
C2 C1 H1C 109.5
H1A C1 H1C 109.5
H1B C1 H1C 109.5

loop_
_geom_bond_atom_site_label_1
_geom_bond_atom_site_label_2
_geom_bond_distance
O3 C11 1.3726(17)
O3 C15 1.4264(18)
O1 C8 1.3713(17)
O1 C2 1.412(2)
N1 C22 1.3851(17)
N1 C6 1.4410(17)
N1 C14 1.4404(17)
O2 C23 1.204(2)
C6 C5 1.368(2)
C6 C7 1.377(2)
C21 C20 1.374(2)
C21 C22 1.4020(19)
C21 H21 0.9300
C14 C13 1.381(2)
C14 C9 1.387(2)
C13 C12 1.387(2)
C13 H13 0.9300
C8 C4 1.376(2)
C8 C3 1.372(2)
C9 C10 1.378(2)
C9 H9 0.9300
C10 C11 1.388(2)
C10 H10 0.9300
C23 C19 1.460(2)
C23 H23 0.9300
C12 C11 1.385(2)
C12 H12 0.9300
C22 C17 1.4027(19)
C4 C5 1.391(2)
C4 H4 0.9300
C19 C18 1.384(2)
C19 C20 1.397(2)
C17 C18 1.376(2)
C17 H17 0.9300
C20 H20 0.9300
C7 C3 1.377(2)
C7 H7 0.9300
C18 H18 0.9300
C15 C16 1.496(2)
C15 H15A 0.9700
C15 H15B 0.9700
C5 H5 0.9300
C3 H3 0.9300
C16 H16A 0.9600
C16 H16B 0.9600
C16 H16C 0.9600
C2 C1 1.502(2)
C2 H2A 0.9700
C2 H2B 0.9700
C1 H1A 0.9600
C1 H1B 0.9600
C1 H1C 0.9600

loop_
_geom_torsion_atom_site_label_1
_geom_torsion_atom_site_label_2
_geom_torsion_atom_site_label_3
_geom_torsion_atom_site_label_4
_geom_torsion
C22 N1 C6 C5 67.45(19)
C14 N1 C6 C5 -101.09(16)
C22 N1 C6 C7 -112.53(17)
C14 N1 C6 C7 78.92(18)
C22 N1 C14 C13 64.59(19)
C6 N1 C14 C13 -126.88(15)
C22 N1 C14 C9 -113.75(15)
C6 N1 C14 C9 54.77(18)
C9 C14 C13 C12 2.6(2)
N1 C14 C13 C12 -175.77(13)
C2 O1 C8 C4 5.0(2)
C2 O1 C8 C3 -176.69(16)
C13 C14 C9 C10 -1.6(2)
N1 C14 C9 C10 176.71(13)
C14 C9 C10 C11 -0.9(2)
C14 C13 C12 C11 -1.0(2)
C6 N1 C22 C21 20.6(2)
C14 N1 C22 C21 -171.13(13)
C6 N1 C22 C17 -158.54(14)
C14 N1 C22 C17 9.7(2)
C20 C21 C22 N1 -176.89(13)
C20 C21 C22 C17 2.3(2)
O1 C8 C4 C5 -179.94(15)
C3 C8 C4 C5 1.8(2)
O2 C23 C19 C18 176.27(16)
O2 C23 C19 C20 -2.4(3)
N1 C22 C17 C18 177.50(13)
C21 C22 C17 C18 -1.7(2)
C15 O3 C11 C12 1.3(2)
C15 O3 C11 C10 -179.25(13)
C13 C12 C11 O3 177.88(13)
C13 C12 C11 C10 -1.5(2)
C9 C10 C11 O3 -176.99(13)
C9 C10 C11 C12 2.4(2)
C22 C21 C20 C19 -0.9(2)
C18 C19 C20 C21 -1.1(2)
C23 C19 C20 C21 177.54(14)
C5 C6 C7 C3 0.6(2)
N1 C6 C7 C3 -179.41(16)
C22 C17 C18 C19 -0.3(2)
C20 C19 C18 C17 1.8(2)
C23 C19 C18 C17 -176.95(14)
C11 O3 C15 C16 -179.90(12)
C7 C6 C5 C4 -2.2(2)
N1 C6 C5 C4 177.80(14)
C8 C4 C5 C6 1.0(2)
C6 C7 C3 C8 2.2(3)
O1 C8 C3 C7 178.16(17)
C4 C8 C3 C7 -3.4(3)
C8 O1 C2 C1 176.08(15)
